data_7249143
loop_
_publ_author_name
'Ulambayar, Bayasgalan'
'Batchuluun, Khongorzul'
'Bariashir, Chantsalnyam'
'Uranbileg, Nergui'
'Stammler, Felix J.'
'Davaasambuu, Jav'
'Schrader, Tobias E.'

_publ_section_title
;
 Using potassium bromide pellets and optical spectroscopy to assess the
 photodimerization of two trans-(trifluoromethyl)-cinnamic acid compounds
;
_journal_issue 33
_journal_name_full CrystEngComm
_journal_page_first 4470
_journal_page_last 4477
_journal_paper_doi 10.1039/D4CE00205A
_journal_volume 26
_journal_year 2024
_chemical_formula_moiety 'C10 H7 F3 O2'
_chemical_formula_sum 'C10 H7 F3 O2'
_chemical_formula_weight 216.16
_chemical_name_common '3-(Trifluoromethyl)cinnamic acid'
_chemical_name_systematic 'trans-3-(trifluoromehtyl)cinnamic acid'
_space_group_crystal_system monoclinic
_space_group_IT_number 14
_space_group_name_Hall '-P 2ybc'
_space_group_name_H-M_alt 'P 1 21/c 1'
_atom_sites_solution_hydrogens mixed
_atom_sites_solution_primary iterative
_audit_creation_date 2024-02-05
_audit_creation_method
;
Olex2 1.5
(compiled 2023.08.24 svn.re1ec1418 for OlexSys, GUI svn.r6817)
;
_audit_update_record
;
2024-02-05 deposited with the CCDC.	2024-07-31 downloaded from the CCDC.
;
_cell_angle_alpha 90
_cell_angle_beta 91.829(6)
_cell_angle_gamma 90
_cell_formula_units_Z 4
_cell_length_a 14.3911(9)
_cell_length_b 4.9722(3)
_cell_length_c 13.1778(8)
_cell_measurement_reflns_used 3103
_cell_measurement_temperature 293(2)
_cell_measurement_theta_max 28.8600
_cell_measurement_theta_min 2.3710
_cell_volume 942.46(10)
_computing_molecular_graphics 'Olex2 1.5 (Dolomanov et al., 2009)'
_computing_publication_material 'Olex2 1.5 (Dolomanov et al., 2009)'
_computing_structure_refinement 'SHELXL 2019/2 (Sheldrick, 2015)'
_computing_structure_solution 'olex2.solve 1.5-ac5-024 (Bourhis et al., 2015)'
_diffrn_ambient_temperature 293(2)
_diffrn_detector 'Hybrid Pixel Array Detector'
_diffrn_detector_area_resol_mean 10.0000
_diffrn_detector_type 'HyPix-Arc 150'
_diffrn_measured_fraction_theta_full 0.9958
_diffrn_measured_fraction_theta_max 0.9958
_diffrn_measurement_device_type 'XtaLAB Synergy, Dualflex, HyPix-Arc 150'
_diffrn_radiation_probe x-ray
_diffrn_radiation_type 'Mo K\a'
_diffrn_radiation_wavelength 0.71073
_diffrn_reflns_av_R_equivalents 0.0438
_diffrn_reflns_av_unetI/netI 0.0315
_diffrn_reflns_Laue_measured_fraction_full 0.997
_diffrn_reflns_Laue_measured_fraction_max 0.995
_diffrn_reflns_limit_h_max 17
_diffrn_reflns_limit_h_min -17
_diffrn_reflns_limit_k_max 5
_diffrn_reflns_limit_k_min -6
_diffrn_reflns_limit_l_max 16
_diffrn_reflns_limit_l_min -16
_diffrn_reflns_number 9129
_diffrn_reflns_point_group_measured_fraction_full 0.997
_diffrn_reflns_point_group_measured_fraction_max 0.995
_diffrn_reflns_theta_full 25.242
_diffrn_reflns_theta_max 26.372
_diffrn_reflns_theta_min 2.832
_diffrn_source 'micro-focus sealed X-ray tube'
_diffrn_source_type 'PhotonJet (Mo) X-ray Source'
_exptl_absorpt_coefficient_mu 0.144
_exptl_absorpt_correction_T_max 1.00000
_exptl_absorpt_correction_T_min 0.56805
_exptl_absorpt_correction_type multi-scan
_exptl_absorpt_process_details
;
CrysAlisPro 1.171.42.96a (Rigaku Oxford Diffraction, 2023)
Empirical absorption correction using spherical harmonics,
implemented in SCALE3 ABSPACK scaling algorithm.
;
_exptl_crystal_colour 'clear light colourless'
_exptl_crystal_colour_lustre clear
_exptl_crystal_colour_modifier light
_exptl_crystal_colour_primary colourless
_exptl_crystal_density_diffrn 1.523
_exptl_crystal_description 'rectangular blocks'
_exptl_crystal_F_000 440
_exptl_crystal_preparation 'Grown from ethanol solution'
_exptl_crystal_recrystallization_method '10 mg of substance in 50 ml Ethanol, Ethanol left to evaporate in fume hood'
_exptl_crystal_size_max 0.5
_exptl_crystal_size_mid 0.2
_exptl_crystal_size_min 0.1
_refine_diff_density_max 0.218
_refine_diff_density_min -0.168
_refine_diff_density_rms 0.050
_refine_ls_extinction_coef 0.013(3)
_refine_ls_extinction_expression Fc^*^=kFc[1+0.001xFc^2^\l^3^/sin(2\q)]^-1/4^
_refine_ls_extinction_method 'SHELXL-2019/2 (Sheldrick 2019)'
_refine_ls_goodness_of_fit_ref 1.106
_refine_ls_hydrogen_treatment mixed
_refine_ls_matrix_type full
_refine_ls_number_parameters 169
_refine_ls_number_reflns 1915
_refine_ls_number_restraints 1
_refine_ls_restrained_S_all 1.106
_refine_ls_R_factor_all 0.0808
_refine_ls_R_factor_gt 0.0584
_refine_ls_shift/su_max 0.000
_refine_ls_shift/su_mean 0.000
_refine_ls_structure_factor_coef Fsqd
_refine_ls_weighting_details 'w=1/[\s^2^(Fo^2^)+(0.0512P)^2^+0.7350P] where P=(Fo^2^+2Fc^2^)/3'
_refine_ls_weighting_scheme calc
_refine_ls_wR_factor_gt 0.1356
_refine_ls_wR_factor_ref 0.1474
_reflns_Friedel_coverage 0.000
_reflns_number_gt 1358
_reflns_number_total 1915
_reflns_threshold_expression 'I > 2\s(I)'
_cod_data_source_file d4ce00205a2.cif
_cod_data_source_block exp_14_auto
_cod_depositor_comments 'Adding full bibliography for 7249143--7249145.cif.'
_cod_database_code 7249143
_shelx_shelxl_version_number 2019/2
_shelx_space_group_comment
;
The symmetry employed for this shelxl refinement is uniquely defined
by the following loop, which should always be used as a source of
symmetry information in preference to the above space-group names.
They are only intended as comments.
;
_shelx_estimated_absorpt_t_max 0.986
_shelx_estimated_absorpt_t_min 0.932
_oxdiff_exptl_absorpt_empirical_full_min 0.377
_oxdiff_exptl_absorpt_empirical_full_max 1.484
_oxdiff_exptl_absorpt_empirical_details
;
Empirical correction (ABSPACK) includes:
- Absorption correction using spherical harmonics
- Frame scaling
;
_olex2_refinement_description
;
1. Fixed Uiso
 At 1.2 times of:
  All C(H) groups
2. Restrained distances
 H1-O1
 0.85 with sigma of 0.02
3. Others
 Sof(F3)=Sof(F1)=Sof(F2)=1-FVAR(1)
 Sof(F1A)=Sof(F2A)=Sof(F3A)=FVAR(1)
4.a Aromatic/amide H refined with riding coordinates:
 C9(H9), C3(H3), C2(H2), C5(H5), C7(H7), C6(H6)
;
_olex2_exptl_crystal_mounting_method 'Mounted with GE-vernish on a Teflon loop'
_olex2_submission_original_sample_id 'trans-3-trifluoromethyl cinnamic acid '
_olex2_submission_special_instructions 'No special instructions were received'

loop_
_space_group_symop_operation_xyz
'x, y, z'
'-x, y+1/2, -z+1/2'
'-x, -y, -z'
'x, -y-1/2, z-1/2'

loop_
_atom_site_label
_atom_site_type_symbol
_atom_site_fract_x
_atom_site_fract_y
_atom_site_fract_z
_atom_site_U_iso_or_equiv
_atom_site_adp_type
_atom_site_occupancy
_atom_site_site_symmetry_order
_atom_site_calc_flag
_atom_site_refinement_flags_posn
_atom_site_refinement_flags_adp
_atom_site_refinement_flags_occupancy
_atom_site_disorder_assembly
_atom_site_disorder_group
O1 O 0.49215(13) 1.3503(4) 0.61795(15) 0.0512(5) Uani 1 1 d D . . . .
O2 O 0.58431(13) 1.2578(4) 0.48987(13) 0.0513(5) Uani 1 1 d . . . . .
F1A F 0.9929(10) 0.343(3) 0.6029(9) 0.112(5) Uani 0.60(6) 1 d . . P A 1
F2A F 0.8979(14) 0.104(3) 0.5195(14) 0.082(3) Uani 0.60(6) 1 d . . P A 1
F3A F 0.9646(10) -0.005(3) 0.6658(7) 0.085(3) Uani 0.60(6) 1 d . . P A 1
C1 C 0.55690(17) 1.2141(5) 0.57884(19) 0.0395(6) Uani 1 1 d . . . . .
C4 C 0.72153(17) 0.6443(5) 0.66382(19) 0.0413(6) Uani 1 1 d . . . . .
C8 C 0.84756(17) 0.3223(5) 0.6682(2) 0.0426(6) Uani 1 1 d . . . . .
C9 C 0.79517(18) 0.5190(5) 0.6176(2) 0.0434(6) Uani 1 1 d . . . . .
H9 H 0.809782 0.567123 0.551801 0.052 Uiso 1 1 calc R U . . .
C3 C 0.67008(18) 0.8549(5) 0.60834(19) 0.0428(6) Uani 1 1 d . . . . .
H3 H 0.689122 0.890552 0.542916 0.051 Uiso 1 1 calc R U . . .
C2 C 0.59993(18) 1.0002(5) 0.64003(19) 0.0436(6) Uani 1 1 d . . . . .
H2 H 0.576993 0.964921 0.703854 0.052 Uiso 1 1 calc R U . . .
C5 C 0.7005(2) 0.5654(6) 0.7623(2) 0.0496(7) Uani 1 1 d . . . . .
H5 H 0.650953 0.645164 0.794368 0.060 Uiso 1 1 calc R U . . .
C7 C 0.82683(19) 0.2500(6) 0.7660(2) 0.0515(7) Uani 1 1 d . . . . .
H7 H 0.862417 0.121239 0.800540 0.062 Uiso 1 1 calc R U . . .
C10 C 0.9266(2) 0.1952(6) 0.6150(2) 0.0512(7) Uani 1 1 d . . . . .
C6 C 0.7524(2) 0.3712(6) 0.8122(2) 0.0547(8) Uani 1 1 d . . . . .
H6 H 0.737455 0.320621 0.877636 0.066 Uiso 1 1 calc R U . . .
F3 F 1.0027(11) 0.384(5) 0.6056(8) 0.061(4) Uani 0.40(6) 1 d . . P A 2
F1 F 0.9526(16) -0.038(3) 0.6553(18) 0.108(6) Uani 0.40(6) 1 d . . P A 2
F2 F 0.909(2) 0.131(7) 0.528(2) 0.106(9) Uani 0.40(6) 1 d . . P A 2
H1 H 0.464(5) 1.460(15) 0.576(5) 0.27(4) Uiso 1 1 d D . . . .

loop_
_atom_site_aniso_label
_atom_site_aniso_U_11
_atom_site_aniso_U_22
_atom_site_aniso_U_33
_atom_site_aniso_U_23
_atom_site_aniso_U_13
_atom_site_aniso_U_12
O1 0.0475(11) 0.0498(11) 0.0570(12) 0.0063(9) 0.0118(9) 0.0131(9)
O2 0.0522(11) 0.0565(12) 0.0458(10) 0.0075(9) 0.0086(8) 0.0112(10)
F1A 0.061(5) 0.072(4) 0.206(13) -0.040(5) 0.064(6) -0.025(4)
F2A 0.077(7) 0.102(6) 0.065(4) -0.034(5) -0.013(3) 0.026(4)
F3A 0.077(4) 0.107(7) 0.073(5) 0.028(3) 0.016(3) 0.061(5)
C1 0.0368(13) 0.0376(13) 0.0442(14) -0.0001(11) 0.0027(10) 0.0013(11)
C4 0.0390(13) 0.0397(14) 0.0451(14) 0.0006(11) 0.0004(11) 0.0028(11)
C8 0.0354(13) 0.0405(14) 0.0519(15) -0.0025(11) -0.0006(11) 0.0036(11)
C9 0.0407(14) 0.0439(14) 0.0458(14) 0.0011(12) 0.0027(11) 0.0018(12)
C3 0.0427(14) 0.0417(14) 0.0441(14) 0.0033(11) 0.0023(11) 0.0024(12)
C2 0.0436(14) 0.0430(14) 0.0443(13) 0.0056(11) 0.0031(11) 0.0047(12)
C5 0.0462(15) 0.0550(17) 0.0479(15) -0.0006(13) 0.0046(12) 0.0093(13)
C7 0.0492(16) 0.0544(17) 0.0506(15) 0.0063(13) -0.0049(12) 0.0112(14)
C10 0.0441(16) 0.0496(17) 0.0598(19) -0.0014(14) 0.0024(13) 0.0067(14)
C6 0.0572(17) 0.0642(19) 0.0430(15) 0.0086(13) 0.0046(12) 0.0102(15)
F3 0.036(4) 0.073(7) 0.074(8) -0.010(4) 0.007(4) -0.016(4)
F1 0.099(9) 0.042(7) 0.185(18) 0.004(6) 0.041(8) 0.014(7)
F2 0.055(6) 0.176(19) 0.085(10) -0.072(9) -0.005(6) 0.041(8)

loop_
_atom_type_symbol
_atom_type_description
_atom_type_scat_dispersion_real
_atom_type_scat_dispersion_imag
_atom_type_scat_source
C C 0.0033 0.0016 'International Tables Vol C Tables 4.2.6.8 and 6.1.1.4'
H H 0.0000 0.0000 'International Tables Vol C Tables 4.2.6.8 and 6.1.1.4'
F F 0.0171 0.0103 'International Tables Vol C Tables 4.2.6.8 and 6.1.1.4'
O O 0.0106 0.0060 'International Tables Vol C Tables 4.2.6.8 and 6.1.1.4'

loop_
_geom_angle_atom_site_label_1
_geom_angle_atom_site_label_2
_geom_angle_atom_site_label_3
_geom_angle
_geom_angle_site_symmetry_1
_geom_angle_site_symmetry_3
_geom_angle_publ_flag
C1 O1 H1 114(6) . . ?
O1 C1 C2 117.8(2) . . ?
O2 C1 O1 122.4(2) . . ?
O2 C1 C2 119.8(2) . . ?
C9 C4 C3 118.9(2) . . ?
C9 C4 C5 118.2(2) . . ?
C5 C4 C3 122.9(2) . . ?
C9 C8 C10 118.7(2) . . ?
C7 C8 C9 120.1(2) . . ?
C7 C8 C10 121.2(2) . . ?
C4 C9 C8 121.0(2) . . ?
C4 C9 H9 119.5 . . ?
C8 C9 H9 119.5 . . ?
C4 C3 H3 116.1 . . ?
C2 C3 C4 127.8(2) . . ?
C2 C3 H3 116.1 . . ?
C1 C2 H2 118.7 . . ?
C3 C2 C1 122.6(2) . . ?
C3 C2 H2 118.7 . . ?
C4 C5 H5 119.6 . . ?
C6 C5 C4 120.7(2) . . ?
C6 C5 H5 119.6 . . ?
C8 C7 H7 120.3 . . ?
C8 C7 C6 119.4(3) . . ?
C6 C7 H7 120.3 . . ?
F1A C10 F2A 106.8(9) . . ?
F1A C10 F3A 102.1(10) . . ?
F1A C10 C8 114.7(7) . . ?
F2A C10 C8 110.7(7) . . ?
F3A C10 F2A 108.9(9) . . ?
F3A C10 C8 113.1(5) . . ?
F3 C10 C8 110.7(7) . . ?
F1 C10 C8 113.0(9) . . ?
F1 C10 F3 113.4(13) . . ?
F2 C10 C8 114.4(11) . . ?
F2 C10 F3 103.3(17) . . ?
F2 C10 F1 101.3(15) . . ?
C5 C6 C7 120.7(3) . . ?
C5 C6 H6 119.7 . . ?
C7 C6 H6 119.7 . . ?

loop_
_geom_bond_atom_site_label_1
_geom_bond_atom_site_label_2
_geom_bond_distance
_geom_bond_site_symmetry_2
_geom_bond_publ_flag
O1 C1 1.274(3) . ?
O1 H1 0.87(2) . ?
O2 C1 1.268(3) . ?
F1A C10 1.218(18) . ?
F2A C10 1.39(2) . ?
F3A C10 1.309(8) . ?
C1 C2 1.461(4) . ?
C4 C9 1.387(4) . ?
C4 C3 1.464(4) . ?
C4 C5 1.397(4) . ?
C8 C9 1.392(4) . ?
C8 C7 1.379(4) . ?
C8 C10 1.496(4) . ?
C9 H9 0.9300 . ?
C3 H3 0.9300 . ?
C3 C2 1.320(4) . ?
C2 H2 0.9300 . ?
C5 H5 0.9300 . ?
C5 C6 1.376(4) . ?
C7 H7 0.9300 . ?
C7 C6 1.386(4) . ?
C10 F3 1.45(2) . ?
C10 F1 1.326(16) . ?
C10 F2 1.21(3) . ?
C6 H6 0.9300 . ?

loop_
_geom_torsion_atom_site_label_1
_geom_torsion_atom_site_label_2
_geom_torsion_atom_site_label_3
_geom_torsion_atom_site_label_4
_geom_torsion
_geom_torsion_site_symmetry_1
_geom_torsion_site_symmetry_2
_geom_torsion_site_symmetry_3
_geom_torsion_site_symmetry_4
_geom_torsion_publ_flag
O1 C1 C2 C3 -177.1(3) . . . . ?
O2 C1 C2 C3 3.1(4) . . . . ?
C4 C3 C2 C1 177.1(3) . . . . ?
C4 C5 C6 C7 0.2(5) . . . . ?
C8 C7 C6 C5 -1.2(5) . . . . ?
C9 C4 C3 C2 -178.4(3) . . . . ?
C9 C4 C5 C6 0.8(4) . . . . ?
C9 C8 C7 C6 1.3(4) . . . . ?
C9 C8 C10 F1A 70.0(7) . . . . ?
C9 C8 C10 F2A -50.9(8) . . . . ?
C9 C8 C10 F3A -173.5(9) . . . . ?
C9 C8 C10 F3 71.0(5) . . . . ?
C9 C8 C10 F1 -160.5(13) . . . . ?
C9 C8 C10 F2 -45.3(18) . . . . ?
C3 C4 C9 C8 178.4(2) . . . . ?
C3 C4 C5 C6 -178.4(3) . . . . ?
C5 C4 C9 C8 -0.8(4) . . . . ?
C5 C4 C3 C2 0.8(4) . . . . ?
C7 C8 C9 C4 -0.3(4) . . . . ?
C7 C8 C10 F1A -109.3(7) . . . . ?
C7 C8 C10 F2A 129.8(8) . . . . ?
C7 C8 C10 F3A 7.2(10) . . . . ?
C7 C8 C10 F3 -108.3(5) . . . . ?
C7 C8 C10 F1 20.2(14) . . . . ?
C7 C8 C10 F2 135.4(18) . . . . ?
C10 C8 C9 C4 -179.6(3) . . . . ?
C10 C8 C7 C6 -179.5(3) . . . . ?
